data_2018614
loop_
_publ_author_name
'Lapidus, Saul H.'
'Lemmerer, Andreas'
'Bernstein, Joel'
'Stephens, Peter W.'

_publ_section_title
;
 Rietveld refinement of the cocrystal 2,4-dihydroxybenzoic
 acid--<i>N</i>'-(propan-2-ylidene)nicotinohydrazide (1/1)
;
_journal_coeditor_code FA3277
_journal_issue 9
_journal_name_full 'Acta Crystallographica Section C'
_journal_page_first o335
_journal_page_last o337
_journal_paper_doi 10.1107/S0108270112029022
_journal_volume 68
_journal_year 2012
_chemical_formula_iupac 'C9 H11 N3 O , C7 H6 O4'
_chemical_formula_moiety 'C9 H11 N3 O, C7 H6 O4'
_chemical_formula_sum 'C16 H17 N3 O5'
_chemical_formula_weight 331.33
_chemical_name_systematic
;
2,4-dihydroxybenzoic acid--<i>N</i>'-(propan-2-ylidene)nicotinohydrazide (1/1)
;
_space_group_IT_number 14
_symmetry_cell_setting monoclinic
_symmetry_space_group_name_Hall '-P 2ybc'
_symmetry_space_group_name_H-M 'P 1 21/c 1'
_cell_angle_alpha 90
_cell_angle_beta 95.760(3)
_cell_angle_gamma 90
_cell_formula_units_Z 4
_cell_length_a 8.5813(3)
_cell_length_b 22.7241(7)
_cell_length_c 8.8506(3)
_cell_measurement_temperature 295
_cell_volume 1717.17(10)
_computing_cell_refinement 'TOPAS-Academic (Coelho, 2003)'
_computing_data_collection 'SPEC (Reference needed)'
_computing_data_reduction 'TOPAS-Academic (Coelho, 2007)'
_computing_molecular_graphics 'DIAMOND (Brandenburg, 1999)'
_computing_publication_material 'publCIF (Westrip, 2010)'
_computing_structure_refinement 'TOPAS-Academic (Coelho, 2007)'
_computing_structure_solution 'TOPAS-Academic (Coelho, 2007)'
_diffrn_ambient_temperature 295
_diffrn_measurement_device_type 'Huber [Model?] diffractometer'
_diffrn_radiation_monochromator 'Si(111) channel cut'
_diffrn_radiation_type synchrotron
_diffrn_radiation_wavelength 0.6999
_exptl_absorpt_coefficient_mu 0.092
_exptl_crystal_density_diffrn 1.282
_pd_block_diffractogram_id NP254
_pd_char_colour white
_pd_instr_location
;
Beamline X16C, National Synchrotron Light Source, Brookhaven National
Laboratory
;
_pd_meas_2theta_range_inc 0.005
_pd_meas_2theta_range_max 35.0
_pd_meas_2theta_range_min 3.0
_pd_meas_number_of_points 6401
_pd_meas_scan_method step
_pd_proc_2theta_range_inc 0.005
_pd_proc_2theta_range_max 35.0
_pd_proc_2theta_range_min 3.0
_pd_proc_ls_background_function
;
two Pearson--Voight peaks and Chebyshev polynomial with eight coefficients
;
_pd_proc_ls_pref_orient_corr
;
none
;
_pd_proc_ls_profile_function
;
Simple axial model function with Rp = 9999, Rs = 330 in TOPAS-Academic
;
_pd_proc_ls_prof_R_factor 0.03827
_pd_proc_ls_prof_wR_expected 0.03048
_pd_proc_ls_prof_wR_factor 0.04495
_pd_proc_wavelength 0.6999
_pd_spec_mounting
;
capillary
;
_pd_spec_mount_mode transmission
_pd_spec_shape cylinder
_pd_spec_size_axial 8
_pd_spec_size_equat 1.5
_refine_ls_goodness_of_fit_all 1.475
_refine_ls_hydrogen_treatment constr
_refine_ls_number_parameters 67
_refine_ls_shift/su_max 0.001339
_refine_ls_weighting_details 1/\s^2^
_refine_ls_weighting_scheme sigma
_cod_data_source_file fa3277.cif
_cod_data_source_block I
_cod_original_cell_volume 1717.16(9)
_cod_original_sg_symbol_H-M 'P 21/c'
_cod_database_code 2018614

loop_
_symmetry_equiv_pos_site_id
_symmetry_equiv_pos_as_xyz
1 x,y,z
2 -x,1/2+y,1/2-z
3 -x,-y,-z
4 x,1/2-y,1/2+z

loop_
_atom_site_type_symbol
_atom_site_label
_atom_site_fract_x
_atom_site_fract_y
_atom_site_fract_z
_atom_site_U_iso_or_equiv
_atom_site_thermal_displace_type
_atom_site_occupancy
O O1 0.7415(5) 0.70461(17) 0.2383(7) 0.0536(7) Uiso 1.000
N N1 0.7505(5) 0.78157(12) 0.4156(5) 0.0536(7) Uiso 1.000
N N2 0.5864(5) 0.59285(12) 0.5666(3) 0.0536(7) Uiso 1.000
N N3 0.8521(4) 0.8122(3) 0.3279(7) 0.0536(7) Uiso 1.000
C C1 0.63152(5) 0.68879(7) 0.4629(18) 0.0536(7) Uiso 1.000
C C2 0.6644(5) 0.62883(15) 0.4714(3) 0.0536(7) Uiso 1.000
C C3 0.4755(4) 0.61686(16) 0.6534(3) 0.0536(7) Uiso 1.000
C C4 0.4426(4) 0.67682(11) 0.6449(4) 0.0536(7) Uiso 1.000
C C5 0.5206(3) 0.71278(7) 0.5498(5) 0.0536(7) Uiso 1.000
C C6 0.7095(4) 0.72476(10) 0.3678(3) 0.0536(7) Uiso 1.000
C C7 0.9891(6) 0.90319(19) 0.2737(6) 0.0536(7) Uiso 1.000
C C8 0.8839(2) 0.8674(2) 0.3612(4) 0.0536(7) Uiso 1.000
C C9 0.8169(7) 0.898(2) 0.4886(6) 0.0536(7) Uiso 1.000
O O2 0.6892(5) 0.4881(3) 0.5974(5) 0.0645(5) Uiso 1.000
O O3 0.5693(5) 0.4852(3) 0.8131(5) 0.0645(5) Uiso 1.000
O O4 0.9391(4) 0.24385(11) 0.8496(4) 0.0645(5) Uiso 1.000
O O5 0.6268(5) 0.39759(19) 0.997(2) 0.0645(5) Uiso 1.000
C C10 0.7317(2) 0.40453(12) 0.7582(2) 0.0645(5) Uiso 1.000
C C11 0.7114(3) 0.37562(13) 0.8935(3) 0.0645(5) Uiso 1.000
C C12 0.7817(3) 0.32116(13) 0.9245(3) 0.0645(5) Uiso 1.000
C C13 0.8723(3) 0.29561(13) 0.8202(3) 0.0645(5) Uiso 1.000
C C14 0.8926(3) 0.32452(10) 0.6849(3) 0.0645(5) Uiso 1.000
C C15 0.8223(2) 0.37898(8) 0.6539(3) 0.0645(5) Uiso 1.000
C C16 0.6565(4) 0.4628(2) 0.725(3) 0.0645(5) Uiso 1.000
H H1 0.7125 0.79669 0.4984 0.0536(7) Uiso 1.000
H H2A 0.7361 0.61332 0.4153 0.0536(7) Uiso 1.000
H H3 0.4251 0.59361 0.7149 0.0536(7) Uiso 1.000
H H4A 0.371 0.69234 0.701 0.0536(7) Uiso 1.000
H H5A 0.4993 0.75155 0.5444 0.0536(7) Uiso 1.000
H H7A 0.941 0.9371 0.245 0.0536(7) Uiso 1.000
H H7B 1.078 0.9108 0.3331 0.0536(7) Uiso 1.000
H H7C 1.011 0.8828 0.191 0.0536(7) Uiso 1.000
H H9A 0.809 0.8722 0.565 0.0536(7) Uiso 1.000
H H9B 0.88 0.9279 0.521 0.0536(7) Uiso 1.000
H H9C 0.721 0.912 0.4555 0.0536(7) Uiso 1.000
H H2 0.6395 0.523 0.5858 0.0645(5) Uiso 1.000
H H4 0.9935 0.23299 0.7724 0.0645(5) Uiso 1.000
H H5 0.5868 0.43268 0.966 0.0645(5) Uiso 1.000
H H12 0.7686 0.30246 1.0119 0.0645(5) Uiso 1.000
H H14 0.9511 0.308 0.6174 0.0645(5) Uiso 1.000
H H15 0.8354 0.39767 0.5664 0.0645(5) Uiso 1.000

loop_
_atom_type_symbol
_atom_type_description
_atom_type_scat_dispersion_real
_atom_type_scat_dispersion_imag
_atom_type_scat_source
C C 0.0033 0.0016 'International Tables Vol C Tables 4.2.6.8 and 6.1.1.4'
H H 0 0 'International Tables Vol C Tables 4.2.6.8 and 6.1.1.4'
N N 0.0061 0.0033 'International Tables Vol C Tables 4.2.6.8 and 6.1.1.4'
O O 0.0106 0.006 'International Tables Vol C Tables 4.2.6.8 and 6.1.1.4'

loop_
_geom_angle_atom_site_label_1
_geom_angle_atom_site_label_2
_geom_angle_atom_site_label_3
_geom_angle
_geom_angle_publ_flag
C16 O2 H2 110.00 no
C13 O4 H4 110.00 no
C11 O5 H5 110.00 no
N3 N1 C6 116.3(4) yes
C2 N2 C3 120.0(3) yes
N1 N3 C8 118.4(5) yes
C6 N1 H1 120.00 no
N3 N1 H1 124.00 no
C5 C1 C6 120.0(2) no
C2 C1 C6 120.0(7) no
C2 C1 C5 119.9(7) no
N2 C2 C1 120.0(5) yes
N2 C3 C4 120.0(3) yes
C3 C4 C5 120.0(3) no
C1 C5 C4 120.1(3) no
N1 C6 C1 118.9(5) yes
O1 C6 C1 119.2(5) yes
O1 C6 N1 122.0(3) yes
N3 C8 C7 122.0(4) yes
C7 C8 C9 116.1(15) no
N3 C8 C9 122.0(15) yes
N2 C2 H2A 120.00 no
C1 C2 H2A 120.00 no
N2 C3 H3 120.00 no
C4 C3 H3 120.00 no
C5 C4 H4A 120.00 no
C3 C4 H4A 120.00 no
C1 C5 H5A 120.00 no
C4 C5 H5A 120.00 no
C8 C7 H7B 109.00 no
H7A C7 H7C 110.00 no
C8 C7 H7C 109.00 no
H7A C7 H7B 110.00 no
C8 C7 H7A 109.00 no
H7B C7 H7C 110.00 no
C8 C9 H9C 109.00 no
H9A C9 H9C 110.00 no
H9B C9 H9C 110.00 no
H9A C9 H9B 110.00 no
C8 C9 H9A 109.00 no
C8 C9 H9B 109.00 no
C15 C10 C16 120.0(9) no
C11 C10 C15 120.0(2) no
C11 C10 C16 120.0(9) no
O5 C11 C12 117.2(5) yes
O5 C11 C10 122.9(5) yes
C10 C11 C12 120.0(2) no
C11 C12 C13 120.0(3) no
O4 C13 C12 120.0(3) yes
O4 C13 C14 120.0(3) yes
C12 C13 C14 120.0(3) no
C13 C14 C15 120.0(2) no
C10 C15 C14 120.0(2) no
O2 C16 O3 123.4(8) yes
O2 C16 C10 115.5(11) yes
O3 C16 C10 121.1(16) yes
C11 C12 H12 120.00 no
C13 C12 H12 120.00 no
C13 C14 H14 120.00 no
C15 C14 H14 120.00 no
C10 C15 H15 120.00 no
C14 C15 H15 120.00 no

loop_
_geom_bond_atom_site_label_1
_geom_bond_atom_site_label_2
_geom_bond_distance
_geom_bond_publ_flag
O1 C6 1.289(6) yes
O2 C16 1.32(2) yes
O3 C16 1.243(17) yes
O4 C13 1.323(4) yes
O5 C11 1.323(13) yes
O2 H2 0.9000 no
O4 H4 0.9000 no
O5 H5 0.9000 no
N1 N3 1.408(7) yes
N1 C6 1.393(4) yes
N2 C2 1.393(5) yes
N2 C3 1.393(5) yes
N3 C8 1.311(8) yes
N1 H1 0.9000 no
C1 C6 1.392(10) no
C1 C2 1.392(4) no
C1 C5 1.393(9) no
C3 C4 1.392(4) no
C4 C5 1.392(4) no
C7 C8 1.489(6) no
C8 C9 1.49(2) no
C2 H2A 0.9000 no
C3 H3 0.9000 no
C4 H4A 0.9000 no
C5 H5A 0.9000 no
C7 H7B 0.9000 no
C7 H7A 0.9000 no
C7 H7C 0.9000 no
C9 H9C 0.9000 no
C9 H9A 0.9000 no
C9 H9B 0.9000 no
C10 C16 1.489(7) no
C10 C11 1.392(3) no
C10 C15 1.392(3) no
C11 C12 1.392(4) no
C12 C13 1.392(4) no
C13 C14 1.392(4) no
C14 C15 1.392(3) no
C12 H12 0.9000 no
C14 H14 0.9000 no
C15 H15 0.9000 no

loop_
_geom_torsion_atom_site_label_1
_geom_torsion_atom_site_label_2
_geom_torsion_atom_site_label_3
_geom_torsion_atom_site_label_4
_geom_torsion
_geom_torsion_publ_flag
C6 N1 N3 C8 174.6(4) no
N3 N1 C6 O1 -10.7(6) no
N3 N1 C6 C1 169.4(5) no
C3 N2 C2 C1 0.0(7) no
C2 N2 C3 C4 0.0(5) no
N1 N3 C8 C7 -179.5(4) no
N1 N3 C8 C9 0.4(9) no
C5 C1 C2 N2 0.0(12) no
C6 C1 C2 N2 180.0(6) no
C2 C1 C5 C4 -0.1(12) no
C6 C1 C5 C4 180.0(6) no
C2 C1 C6 O1 37.0(11) no
C2 C1 C6 N1 -143.0(7) no
C5 C1 C6 O1 -143.0(8) no
C5 C1 C6 N1 36.9(11) no
N2 C3 C4 C5 -0.1(5) no
C3 C4 C5 C1 0.1(8) no
C15 C10 C11 O5 180.0(5) no
C15 C10 C11 C12 0.0(4) no
C16 C10 C11 O5 0.0(8) no
C16 C10 C11 C12 -180.0(6) no
C11 C10 C15 C14 0.0(3) no
C16 C10 C15 C14 180.0(6) no
C11 C10 C16 O2 176.7(7) no
C11 C10 C16 O3 -3.4(14) no
C15 C10 C16 O2 -3.3(12) no
C15 C10 C16 O3 176.7(9) no
O5 C11 C12 C13 -180.0(5) no
C10 C11 C12 C13 0.0(4) no
C11 C12 C13 O4 -180.0(3) no
C11 C12 C13 C14 0.0(4) no
O4 C13 C14 C15 180.0(3) no
C12 C13 C14 C15 0.0(4) no
C13 C14 C15 C10 0.0(3) no

loop_
_cod_related_entry_id
_cod_related_entry_database
_cod_related_entry_code
1 ChemSpider 30654384
